data_2243389
loop_
_publ_author_name
'Rood, Jeffrey A.'
'Reehl, Steven R.'
'Jacoby, Kaitlyn A.'
'Oliver, Allen'

_publ_section_title
;
 Crystal structures of a series of bis(acetylacetonato)oxovanadium(IV)
 complexes containing N-donor pyridyl ligands
;
_journal_coeditor_code ZL2781
_journal_issue 6
_journal_name_full 'Acta Crystallographica Section E'
_journal_page_first 826
_journal_page_last 830
_journal_paper_doi 10.1107/S2056989020006246
_journal_volume 76
_journal_year 2020
_chemical_formula_iupac '[V (C5 H7 O2)2 O(C6 H4 N2)]'
_chemical_formula_moiety 'C16 H18 N2 O5 V'
_chemical_formula_sum 'C16 H18 N2 O5 V'
_chemical_formula_weight 369.26
_chemical_name_systematic
Bis(acetylacetonato-\k^2^<i>O</i>,<i>O</i>')oxido(pyridine-4-carbonitrile-\k<i>N</i>)vanadium(IV)
_space_group_crystal_system monoclinic
_space_group_IT_number 15
_space_group_name_Hall '-C 2yc'
_space_group_name_H-M_alt 'C 1 2/c 1'
_atom_sites_solution_hydrogens geom
_atom_sites_solution_primary dual
_atom_sites_solution_secondary difmap
_audit_creation_method SHELXL-2018/3
_cell_angle_alpha 90
_cell_angle_beta 99.030(3)
_cell_angle_gamma 90
_cell_formula_units_Z 4
_cell_length_a 9.1930(9)
_cell_length_b 13.5080(9)
_cell_length_c 13.3651(9)
_cell_measurement_reflns_used 7973
_cell_measurement_temperature 120(2)
_cell_measurement_theta_max 28.09
_cell_measurement_theta_min 2.70
_cell_volume 1639.1(2)
_computing_cell_refinement
;
SAINT (Bruker, 2015)
;
_computing_data_collection
;
APEX3 (Bruker, 2015)
;
_computing_data_reduction
;
SAINT (Bruker, 2015)
;
_computing_molecular_graphics
;
XP (Bruker, 2015) and Mercury (Macrae <i>et al.</i>, 2020)
;
_computing_publication_material
;
publCIF (Westrip, 2010)
;
_computing_structure_refinement
;
<i>SHELXL2018/3</i> (Sheldrick, 2015b)
;
_computing_structure_solution
;
<i>SHELXT2018/2</i> (Sheldrick, 2015a)
;
_diffrn_ambient_temperature 120(2)
_diffrn_detector_area_resol_mean 8.33
_diffrn_measured_fraction_theta_full 1.000
_diffrn_measured_fraction_theta_max 1.000
_diffrn_measurement_device_type 'Bruker APEXII'
_diffrn_measurement_method 'combination of \w and \f-scans '
_diffrn_radiation_type MoK\a
_diffrn_radiation_wavelength 0.71073
_diffrn_reflns_av_R_equivalents 0.0318
_diffrn_reflns_av_unetI/netI 0.0152
_diffrn_reflns_limit_h_max 12
_diffrn_reflns_limit_h_min -12
_diffrn_reflns_limit_k_max 18
_diffrn_reflns_limit_k_min -18
_diffrn_reflns_limit_l_max 17
_diffrn_reflns_limit_l_min -17
_diffrn_reflns_number 21763
_diffrn_reflns_theta_full 25.242
_diffrn_reflns_theta_max 28.314
_diffrn_reflns_theta_min 2.703
_diffrn_source 'fine-focus sealed tube'
_exptl_absorpt_coefficient_mu 0.634
_exptl_absorpt_correction_T_max 0.9795
_exptl_absorpt_correction_T_min 0.9266
_exptl_absorpt_correction_type numerical
_exptl_absorpt_process_details
;
(SADABS; Krause <i>et al.</i>, 2015)
;
_exptl_crystal_colour green
_exptl_crystal_density_diffrn 1.496
_exptl_crystal_description block
_exptl_crystal_F_000 764
_exptl_crystal_size_max 0.154
_exptl_crystal_size_mid 0.114
_exptl_crystal_size_min 0.068
_refine_diff_density_max 0.413
_refine_diff_density_min -0.396
_refine_ls_extinction_method none
_refine_ls_goodness_of_fit_ref 1.080
_refine_ls_hydrogen_treatment constr
_refine_ls_matrix_type full
_refine_ls_number_parameters 114
_refine_ls_number_reflns 2038
_refine_ls_number_restraints 0
_refine_ls_restrained_S_all 1.080
_refine_ls_R_factor_all 0.0314
_refine_ls_R_factor_gt 0.0265
_refine_ls_shift/su_max 0.001
_refine_ls_shift/su_mean 0.000
_refine_ls_structure_factor_coef Fsqd
_refine_ls_weighting_details 'w=1/[\s^2^(Fo^2^)+(0.0324P)^2^+1.6979P] where P=(Fo^2^+2Fc^2^)/3'
_refine_ls_weighting_scheme calc
_refine_ls_wR_factor_gt 0.0691
_refine_ls_wR_factor_ref 0.0714
_reflns_number_gt 1832
_reflns_number_total 2038
_reflns_threshold_expression 'I > 2\s(I)'
_cod_data_source_file zl2781sup1.cif
_cod_data_source_block compound2
_cod_original_sg_symbol_H-M 'C 2/c'
_cod_database_code 2243389
_shelx_space_group_comment
;
The symmetry employed for this shelxl refinement is uniquely defined
by the following loop, which should always be used as a source of
symmetry information in preference to the above space-group names.
They are only intended as comments.
;
_shelx_estimated_absorpt_t_min 0.909
_shelx_estimated_absorpt_t_max 0.958

loop_
_space_group_symop_operation_xyz
'x, y, z'
'-x, y, -z+1/2'
'x+1/2, y+1/2, z'
'-x+1/2, y+1/2, -z+1/2'
'-x, -y, -z'
'x, -y, z-1/2'
'-x+1/2, -y+1/2, -z'
'x+1/2, -y+1/2, z-1/2'

loop_
_atom_site_type_symbol
_atom_site_label
_atom_site_fract_x
_atom_site_fract_y
_atom_site_fract_z
_atom_site_U_iso_or_equiv
_atom_site_adp_type
_atom_site_calc_flag
_atom_site_occupancy
_atom_site_disorder_assembly
_atom_site_disorder_group
V V1 0.500000 0.89112(2) 0.750000 0.01271(10) Uani d 1 . .
O O1 0.500000 1.00987(10) 0.750000 0.0210(3) Uani d 1 . .
O O2 0.60596(10) 0.86813(7) 0.63185(7) 0.0166(2) Uani d 1 . .
O O3 0.31046(10) 0.86962(7) 0.65896(7) 0.0151(2) Uani d 1 . .
N N1 0.500000 0.71328(11) 0.750000 0.0130(3) Uani d 1 . .
N N2 0.500000 0.31564(14) 0.750000 0.0318(4) Uani d 1 . .
C C1 0.54997(15) 0.87153(9) 0.53874(10) 0.0157(3) Uani d 1 . .
C C2 0.39870(16) 0.87878(10) 0.50203(10) 0.0195(3) Uani d 1 . .
H H2 0.369478 0.886023 0.431015 0.023 Uiso calc 1 . .
C C3 0.28850(15) 0.87607(9) 0.56257(10) 0.0155(3) Uani d 1 . .
C C4 0.65451(16) 0.86478(11) 0.46315(11) 0.0214(3) Uani d 1 . .
H H4A 0.653674 0.797228 0.436328 0.032 Uiso calc 1 . .
H H4B 0.754227 0.881506 0.496340 0.032 Uiso calc 1 . .
H H4C 0.623837 0.911208 0.407492 0.032 Uiso calc 1 . .
C C5 0.12947(16) 0.88186(11) 0.51467(11) 0.0223(3) Uani d 1 . .
H H5A 0.121409 0.870964 0.441516 0.033 Uiso calc 1 . .
H H5B 0.090305 0.947415 0.527156 0.033 Uiso calc 1 . .
H H5C 0.073029 0.830993 0.544114 0.033 Uiso calc 1 . .
C C6 0.37746(14) 0.66216(10) 0.75924(9) 0.0148(3) Uani d 1 . .
H H6 0.290548 0.697948 0.765924 0.018 Uiso calc 1 . .
C C7 0.37194(14) 0.55958(10) 0.75947(10) 0.0164(3) Uani d 1 . .
H H7 0.283303 0.525726 0.765917 0.020 Uiso calc 1 . .
C C8 0.500000 0.50744(14) 0.750000 0.0161(4) Uani d 1 . .
C C9 0.500000 0.40014(15) 0.750000 0.0222(4) Uani d 1 . .

loop_
_atom_site_aniso_label
_atom_site_aniso_U_11
_atom_site_aniso_U_22
_atom_site_aniso_U_33
_atom_site_aniso_U_12
_atom_site_aniso_U_13
_atom_site_aniso_U_23
V1 0.01153(15) 0.01478(16) 0.01141(15) 0.000 0.00052(11) 0.000
O1 0.0213(7) 0.0169(7) 0.0235(7) 0.000 -0.0005(6) 0.000
O2 0.0149(4) 0.0214(5) 0.0137(4) 0.0006(3) 0.0032(4) 0.0027(3)
O3 0.0127(4) 0.0194(5) 0.0126(4) 0.0007(3) 0.0002(3) 0.0002(3)
N1 0.0133(7) 0.0150(7) 0.0108(7) 0.000 0.0026(5) 0.000
N2 0.0394(11) 0.0174(9) 0.0429(12) 0.000 0.0196(9) 0.000
C1 0.0198(6) 0.0124(6) 0.0158(6) 0.0018(5) 0.0055(5) 0.0022(4)
C2 0.0215(7) 0.0261(7) 0.0108(6) 0.0043(5) 0.0016(5) 0.0008(5)
C3 0.0170(6) 0.0136(6) 0.0150(6) 0.0023(4) -0.0009(5) -0.0013(5)
C4 0.0248(7) 0.0232(7) 0.0179(7) 0.0058(5) 0.0092(6) 0.0039(5)
C5 0.0171(6) 0.0310(8) 0.0168(7) 0.0039(5) -0.0031(5) -0.0014(6)
C6 0.0134(6) 0.0181(6) 0.0135(6) 0.0005(5) 0.0035(5) 0.0003(5)
C7 0.0162(6) 0.0186(6) 0.0151(6) -0.0032(5) 0.0044(5) 0.0001(5)
C8 0.0219(9) 0.0148(9) 0.0121(8) 0.000 0.0042(7) 0.000
C9 0.0257(10) 0.0212(10) 0.0218(10) 0.000 0.0107(8) 0.000

loop_
_atom_type_symbol
_atom_type_description
_atom_type_scat_dispersion_real
_atom_type_scat_dispersion_imag
_atom_type_scat_source
C C 0.0033 0.0016 'International Tables Vol C Tables 4.2.6.8 and 6.1.1.4'
H H 0.0000 0.0000 'International Tables Vol C Tables 4.2.6.8 and 6.1.1.4'
N N 0.0061 0.0033 'International Tables Vol C Tables 4.2.6.8 and 6.1.1.4'
O O 0.0106 0.0060 'International Tables Vol C Tables 4.2.6.8 and 6.1.1.4'
V V 0.3005 0.5294 'International Tables Vol C Tables 4.2.6.8 and 6.1.1.4'

loop_
_geom_angle_atom_site_label_1
_geom_angle_atom_site_label_2
_geom_angle_atom_site_label_3
_geom_angle_site_symmetry_1
_geom_angle_site_symmetry_3
_geom_angle
_geom_angle_publ_flag
O1 V1 O3 . 2_656 98.42(3) ?
O1 V1 O3 . . 98.42(3) ?
O3 V1 O3 2_656 . 163.17(6) ?
O1 V1 O2 . 2_656 98.91(3) ?
O3 V1 O2 2_656 2_656 89.01(4) ?
O3 V1 O2 . 2_656 88.39(4) ?
O1 V1 O2 . . 98.91(3) ?
O3 V1 O2 2_656 . 88.39(4) ?
O3 V1 O2 . . 89.01(4) ?
O2 V1 O2 2_656 . 162.19(6) ?
O1 V1 N1 . . 180.0 ?
O3 V1 N1 2_656 . 81.58(3) ?
O3 V1 N1 . . 81.58(3) ?
O2 V1 N1 2_656 . 81.09(3) ?
O2 V1 N1 . . 81.09(3) ?
C1 O2 V1 . . 126.40(9) ?
C3 O3 V1 . . 126.45(9) ?
C6 N1 C6 . 2_656 118.13(15) ?
C6 N1 V1 . . 120.93(8) ?
C6 N1 V1 2_656 . 120.93(8) ?
O2 C1 C2 . . 124.87(12) ?
O2 C1 C4 . . 116.92(12) ?
C2 C1 C4 . . 118.19(12) ?
C3 C2 C1 . . 124.49(13) ?
C3 C2 H2 . . 117.8 ?
C1 C2 H2 . . 117.8 ?
O3 C3 C2 . . 125.06(13) ?
O3 C3 C5 . . 115.03(12) ?
C2 C3 C5 . . 119.91(12) ?
C1 C4 H4A . . 109.5 ?
C1 C4 H4B . . 109.5 ?
H4A C4 H4B . . 109.5 ?
C1 C4 H4C . . 109.5 ?
H4A C4 H4C . . 109.5 ?
H4B C4 H4C . . 109.5 ?
C3 C5 H5A . . 109.5 ?
C3 C5 H5B . . 109.5 ?
H5A C5 H5B . . 109.5 ?
C3 C5 H5C . . 109.5 ?
H5A C5 H5C . . 109.5 ?
H5B C5 H5C . . 109.5 ?
N1 C6 C7 . . 123.05(12) ?
N1 C6 H6 . . 118.5 ?
C7 C6 H6 . . 118.5 ?
C6 C7 C8 . . 118.22(12) ?
C6 C7 H7 . . 120.9 ?
C8 C7 H7 . . 120.9 ?
C7 C8 C7 2_656 . 119.33(17) ?
C7 C8 C9 2_656 . 120.33(8) ?
C7 C8 C9 . . 120.33(8) ?
N2 C9 C8 . . 180.0 ?

loop_
_geom_bond_atom_site_label_1
_geom_bond_atom_site_label_2
_geom_bond_site_symmetry_2
_geom_bond_distance
_geom_bond_publ_flag
V1 O1 . 1.6040(14) ?
V1 O3 2_656 1.9838(9) ?
V1 O3 . 1.9838(9) ?
V1 O2 2_656 2.0055(9) ?
V1 O2 . 2.0055(9) ?
V1 N1 . 2.4022(15) ?
O2 C1 . 1.2706(17) ?
O3 C3 . 1.2752(17) ?
N1 C6 . 1.3435(15) ?
N1 C6 2_656 1.3435(15) ?
N2 C9 . 1.141(3) ?
C1 C2 . 1.4035(19) ?
C1 C4 . 1.5024(18) ?
C2 C3 . 1.3928(19) ?
C2 H2 . 0.9500 ?
C3 C5 . 1.5031(18) ?
C4 H4A . 0.9800 ?
C4 H4B . 0.9800 ?
C4 H4C . 0.9800 ?
C5 H5A . 0.9800 ?
C5 H5B . 0.9800 ?
C5 H5C . 0.9800 ?
C6 C7 . 1.3866(19) ?
C6 H6 . 0.9500 ?
C7 C8 . 1.3946(16) ?
C7 H7 . 0.9500 ?
C8 C9 . 1.449(3) ?

loop_
_geom_hbond_atom_site_label_D
_geom_hbond_atom_site_label_H
_geom_hbond_atom_site_label_A
_geom_hbond_site_symmetry_A
_geom_hbond_distance_DH
_geom_hbond_distance_HA
_geom_hbond_distance_DA
_geom_hbond_angle_DHA
C4 H4C O1 5_676 0.98 2.47 3.4249(16) 164
C7 H7 O1 3_445 0.95 2.59 3.4673(14) 154

loop_
_geom_torsion_atom_site_label_1
_geom_torsion_atom_site_label_2
_geom_torsion_atom_site_label_3
_geom_torsion_atom_site_label_4
_geom_torsion_site_symmetry_1
_geom_torsion_site_symmetry_2
_geom_torsion_site_symmetry_3
_geom_torsion_site_symmetry_4
_geom_torsion
_geom_torsion_publ_flag
V1 O2 C1 C2 . . . . -9.23(18) ?
V1 O2 C1 C4 . . . . 172.30(9) ?
O2 C1 C2 C3 . . . . -4.8(2) ?
C4 C1 C2 C3 . . . . 173.61(13) ?
V1 O3 C3 C2 . . . . 14.38(18) ?
V1 O3 C3 C5 . . . . -165.06(9) ?
C1 C2 C3 O3 . . . . 2.2(2) ?
C1 C2 C3 C5 . . . . -178.42(13) ?
C6 N1 C6 C7 2_656 . . . -0.12(9) ?
V1 N1 C6 C7 . . . . 179.88(9) ?
N1 C6 C7 C8 . . . . 0.22(17) ?
C6 C7 C8 C7 . . . 2_656 -0.11(8) ?
C6 C7 C8 C9 . . . . 179.89(8) ?

_cod_database_fobs_code 2243389
